data_2004416
loop_
_publ_author_name
'Lis, T.'
'Jerzykiewicz, L. B.'

_publ_section_title
;
 Disodium <small>D</small>-3-Phosphoglycerate (a Reinvestigation at 80
 K) and Bis(cyclohexylammonium) <small>D</small>-3-Phosphoglycerate
 Dihydrate at 85 K
;
_journal_issue 1
_journal_name_full 'Acta Crystallographica Section C'
_journal_page_first 129
_journal_page_last 134
_journal_paper_doi 10.1107/S0108270195009905
_journal_volume 52
_journal_year 1996
_chemical_formula_moiety '2Na + , C3 H5 O7 P 2-'
_chemical_formula_sum 'C3 H5 Na2 O7 P'
_chemical_formula_weight 230.02
_chemical_name_systematic
;
disodium D-3-phosphoglycerate
;
_space_group_IT_number 4
_symmetry_cell_setting monoclinic
_symmetry_space_group_name_Hall 'P 2yb'
_symmetry_space_group_name_H-M 'P 1 21 1'
_cell_angle_alpha 90.
_cell_angle_beta 111.95(9)
_cell_angle_gamma 90.
_cell_formula_units_Z 2
_cell_length_a 9.812(9)
_cell_length_b 5.038(3)
_cell_length_c 7.778(7)
_cell_measurement_reflns_used 25
_cell_measurement_temperature 80(2)
_cell_measurement_theta_max 12
_cell_measurement_theta_min 9
_cell_volume 356.6(6)
_computing_cell_refinement 'Kuma KM4 Software (Kuma Diffraction, 1989)'
_computing_data_collection 'Kuma KM4 Software (Kuma Diffraction, 1989)'
_computing_data_reduction 'Kuma KM4 Software (Kuma Diffraction, 1989)'
_computing_molecular_graphics 'ORTEPII (Johnson, 1976)'
_computing_structure_refinement 'SHELXL-93 (Sheldrick, 1993)'
_diffrn_ambient_temperature 80(2)
_diffrn_measurement_device 'Kuma KM-4 diffractometer'
_diffrn_measurement_method \w/2\q
_diffrn_radiation_monochromator graphite
_diffrn_radiation_source 'fine-focus sealed tube'
_diffrn_radiation_type MoK\a
_diffrn_radiation_wavelength 0.71069
_diffrn_reflns_av_R_equivalents 0.0099
_diffrn_reflns_av_sigmaI/netI 0.0221
_diffrn_reflns_limit_h_max 14
_diffrn_reflns_limit_h_min 0
_diffrn_reflns_limit_k_max 7
_diffrn_reflns_limit_k_min 0
_diffrn_reflns_limit_l_max 11
_diffrn_reflns_limit_l_min -11
_diffrn_reflns_number 2845
_diffrn_reflns_theta_max 32.5
_diffrn_reflns_theta_min 2
_diffrn_standards_decay_% 2
_diffrn_standards_interval_count 100
_diffrn_standards_number 3
_exptl_absorpt_coefficient_mu 0.509
_exptl_absorpt_correction_type none
_exptl_crystal_colour colourless
_exptl_crystal_density_diffrn 2.142(4)
_exptl_crystal_density_meas 2.14
_exptl_crystal_density_meas_temp 295(2)
_exptl_crystal_density_method 'flotation in C~2~H~4~Br~2~/C~2~H~2~Br~4~'
_exptl_crystal_description Plate
_exptl_crystal_F_000 232
_exptl_crystal_size_max 0.3
_exptl_crystal_size_mid 0.2
_exptl_crystal_size_min 0.1
_refine_diff_density_max 0.46
_refine_diff_density_min -0.30
_refine_ls_abs_structure_details 'Flack (1983)'
_refine_ls_abs_structure_Flack -0.06(5)
_refine_ls_extinction_coef 0.055(6)
_refine_ls_extinction_method 'SHELXL93 (Sheldrick, 1993)'
_refine_ls_goodness_of_fit_all 1.077
_refine_ls_goodness_of_fit_obs 1.067
_refine_ls_hydrogen_treatment ' refall except for U~iso~[H(3')]'
_refine_ls_matrix_type full
_refine_ls_number_parameters 137
_refine_ls_number_reflns 2579
_refine_ls_number_restraints 0
_refine_ls_R_factor_all 0.0235
_refine_ls_R_factor_obs 0.0205
_refine_ls_shift/esd_max 0.168
_refine_ls_shift/esd_mean 0.014
_refine_ls_structure_factor_coef Fsqd
_refine_ls_weighting_details 'w = 1/[\s^2^(Fo^2^)+(0.0352P)^2^+0.034P] where P=(Fo^2^+2Fc^2^)/3'
_refine_ls_weighting_scheme calc
_refine_ls_wR_factor_all 0.0569
_refine_ls_wR_factor_obs 0.0550
_reflns_number_observed 2469
_reflns_number_total 2579
_reflns_observed_criterion >2sigma(I)
_cod_data_source_file mu1203.cif
_cod_data_source_block mu1203a
_cod_depositor_comments
;
The following automatic conversions were performed:

Tag '_exptl_crystal_density_meas' value '2.14 at room temperature'
was modified to '2.14'. New tag '_exptl_crystal_density_meas_temp'
was created. The value of new tag set to - '295(2)'.

Automatic conversion script
Id: cif_fix_values 3130 2015-03-20 13:55:49Z robertas 

The following automatic conversions were performed:

'_refine_ls_weighting_scheme' value 'w =
1/[\s^2^(Fo^2^)+(0.0352P)^2^+0.034P] where P=(Fo^2^+2Fc^2^)/3' was
changed to 'calc'. New tag '_refine_ls_weighting_details' was
created. The value of the new tag was set to 'w =
1/[\s^2^(Fo^2^)+(0.0352P)^2^+0.034P] where P=(Fo^2^+2Fc^2^)/3'.

Automatic conversion script
Id: cif_fix_values 3143 2015-03-26 13:38:13Z robertas 
;
_cod_original_sg_symbol_Hall 'P 2y1'
_cod_original_sg_symbol_H-M 'P 21'
_cod_database_code 2004416

loop_
_symmetry_equiv_pos_as_xyz
'x, y, z'
'-x, y+1/2, -z'

loop_
_atom_site_aniso_label
_atom_site_aniso_U_11
_atom_site_aniso_U_22
_atom_site_aniso_U_33
_atom_site_aniso_U_12
_atom_site_aniso_U_13
_atom_site_aniso_U_23
P 0.00467(10) 0.00437(11) 0.00497(10) 0.00022(8) 0.00195(7) 0.00015(8)
O(31) 0.0054(3) 0.0066(4) 0.0087(4) 0.0010(3) 0.0019(3) 0.0009(3)
O(32) 0.0080(4) 0.0086(4) 0.0096(4) 0.0014(3) 0.0056(3) 0.0019(3)
O(33) 0.0094(4) 0.0053(4) 0.0095(4) 0.0000(3) 0.0031(3) -0.0001(3)
O(3) 0.0101(4) 0.0066(4) 0.0044(3) 0.0019(3) 0.0017(3) -0.0001(3)
O(2) 0.0066(4) 0.0063(4) 0.0104(3) -0.0014(3) 0.0030(3) -0.0023(3)
O(1) 0.0069(4) 0.0072(4) 0.0105(4) 0.0009(3) 0.0037(3) 0.0000(3)
O(11) 0.0103(4) 0.0055(4) 0.0150(4) -0.0013(3) 0.0065(3) 0.0003(3)
C(1) 0.0066(4) 0.0074(4) 0.0054(4) -0.0010(4) 0.0028(4) -0.0004(3)
C(2) 0.0058(4) 0.0059(4) 0.0060(4) -0.0009(3) 0.0022(3) -0.0005(3)
C(3) 0.0064(4) 0.0080(4) 0.0057(4) 0.0009(3) 0.0026(4) 0.0005(4)
Na(1) 0.0086(2) 0.0083(2) 0.0109(2) 0.0019(2) 0.00456(15) 0.0011(2)
Na(2) 0.0080(2) 0.0074(2) 0.0082(2) 0.0002(2) 0.00328(13) 0.0003(2)

loop_
_atom_site_label
_atom_site_occupancy
_atom_site_fract_x
_atom_site_fract_y
_atom_site_fract_z
_atom_site_U_iso_or_equiv
_atom_site_thermal_displace_type
_atom_site_calc_flag
P 1 .23188(3) .0 .23384(3) .00462(6) Uani d
O(31) 1 .09285(8) .15394(16) .14608(11) .00709(13) Uani d
O(32) 1 .33753(9) .09115(17) .13203(11) .00804(14) Uani d
O(33) 1 .22584(9) -0.29559(17) .24356(11) .00815(14) Uani d
O(3) 1 .30362(9) .12282(16) .43878(10) .00734(14) Uani d
O(2) 1 .40863(9) .33463(17) .80176(11) .00779(13) Uani d
O(1) 1 .12878(9) .17482(18) .69738(11) .00806(14) Uani d
O(11) 1 .18725(10) -0.25690(18) .71290(12) .00978(15) Uani d
C(1) 1 .21894(10) -.0127(3) .72435(12) .00628(15) Uani d
C(2) 1 .37969(11) .0584(2) .76220(14) .00588(16) Uani d
C(3) 1 .41006(10) -.0181(2) .59119(13) .00664(15) Uani d
Na(1) 1 .09992(5) .45149(11) .39888(6) .00901(9) Uani d
Na(2) 1 .13596(5) .47274(11) .95046(6) .00778(9) Uani d
H(2) 1 .4411(19) -.045(4) .864(2) .006(4) Uiso d
H(3') 1 .394(2) -0.199(4) .569(2) .007 Uiso d
H(3) 1 .501(2) .032(4) .604(3) .016(5) Uiso d
H(32) 1 .415(3) .002(6) .158(4) .041(7) Uiso d
H(20) 1 .331(2) .409(5) .754(3) .018(5) Uiso d

loop_
_atom_type_symbol
_atom_type_description
_atom_type_scat_dispersion_real
_atom_type_scat_dispersion_imag
_atom_type_scat_source
C C 0.0033 0.0016 'International Tables Vol C Tables 4.2.6.8 and 6.1.1.4'
H H 0.0000 0.0000 'International Tables Vol C Tables 4.2.6.8 and 6.1.1.4'
O O 0.0106 0.0060 'International Tables Vol C Tables 4.2.6.8 and 6.1.1.4'
Na Na 0.0362 0.0249 'International Tables Vol C Tables 4.2.6.8 and 6.1.1.4'
P P 0.1023 0.0942 'International Tables Vol C Tables 4.2.6.8 and 6.1.1.4'

loop_
_geom_angle_atom_site_label_1
_geom_angle_atom_site_label_2
_geom_angle_atom_site_label_3
_geom_angle_site_symmetry_1
_geom_angle_site_symmetry_3
_geom_angle
_geom_angle_publ_flag
O(33) P O(31) . . 119.60(10) yes
O(33) P O(32) . . 111.00(10) yes
O(31) P O(32) . . 106.10(10) yes
O(33) P O(3) . . 110.20(10) yes
O(31) P O(3) . . 103.90(10) yes
O(32) P O(3) . . 104.90(10) yes
C(3) O(3) P . . 122.70(10) yes
O(1) C(1) O(11) . . 125.50(10) yes
O(1) C(1) C(2) . . 117.7(2) yes
O(11) C(1) C(2) . . 116.70(10) yes
O(2) C(2) C(3) . . 110.30(10) yes
O(2) C(2) C(1) . . 112.00(10) yes
C(3) C(2) C(1) . . 107.3(2) yes
O(3) C(3) C(2) . . 106.1(2) yes
O(1) Na(1) O(33) 2_556 1_565 101.20(10) ?
O(1) Na(1) O(31) 2_556 . 107.30(10) ?
O(33) Na(1) O(31) 1_565 . 77.60(10) ?
O(1) Na(1) O(3) 2_556 . 164.60(10) ?
O(33) Na(1) O(3) 1_565 . 82.90(10) ?
O(31) Na(1) O(3) . . 58.80(10) ?
O(1) Na(1) O(1) 2_556 . 107.90(10) ?
O(33) Na(1) O(1) 1_565 . 145.30(10) ?
O(31) Na(1) O(1) . . 110.20(10) ?
O(3) Na(1) O(1) . . 74.00(10) ?
O(1) Na(1) O(11) 2_556 1_565 88.30(10) ?
O(33) Na(1) O(11) 1_565 1_565 96.80(10) ?
O(31) Na(1) O(11) . 1_565 164.10(10) ?
O(3) Na(1) O(11) . 1_565 106.10(10) ?
O(1) Na(1) O(11) . 1_565 66.20(10) ?
O(1) Na(1) O(11) 2_556 2_556 50.20(10) ?
O(33) Na(1) O(11) 1_565 2_556 133.40(10) ?
O(31) Na(1) O(11) . 2_556 78.50(10) ?
O(3) Na(1) O(11) . 2_556 116.60(10) ?
O(1) Na(1) O(11) . 2_556 80.80(10) ?
O(11) Na(1) O(11) 1_565 2_556 115.10(10) ?
O(31) Na(2) O(31) 2_556 1_556 95.40(10) ?
O(31) Na(2) O(33) 2_556 1_566 94.90(10) ?
O(31) Na(2) O(33) 1_556 1_566 79.10(10) ?
O(31) Na(2) O(1) 2_556 . 104.60(10) ?
O(31) Na(2) O(1) 1_556 . 98.20(10) ?
O(33) Na(2) O(1) 1_566 . 160.60(10) ?
O(31) Na(2) O(11) 2_556 1_565 89.10(10) ?
O(31) Na(2) O(11) 1_556 1_565 170.10(10) ?
O(33) Na(2) O(11) 1_566 1_565 109.40(10) ?
O(1) Na(2) O(11) . 1_565 72.10(10) ?
O(31) Na(2) O(32) 2_556 1_556 152.20(10) ?
O(31) Na(2) O(32) 1_556 1_556 57.20(10) ?
O(33) Na(2) O(32) 1_566 1_556 85.10(10) ?
O(1) Na(2) O(32) . 1_556 77.50(10) ?
O(11) Na(2) O(32) 1_565 1_556 117.30(10) ?

loop_
_geom_bond_atom_site_label_1
_geom_bond_atom_site_label_2
_geom_bond_site_symmetry_2
_geom_bond_distance
_geom_bond_publ_flag
P O(31) . 1.493(2) yes
P O(32) . 1.589(2) yes
P O(33) . 1.493(2) yes
P O(3) . 1.606(2) yes
C(3) O(3) . 1.440(2) yes
C(2) O(2) . 1.430(2) yes
C(1) O(1) . 1.257(2) yes
C(1) O(11) . 1.264(2) yes
C(1) C(2) . 1.535(2) yes
C(2) C(3) . 1.518(2) yes
Na(1) O(31) . 2.453(2) yes
Na(1) O(1) . 2.631(2) yes
Na(1) O(3) . 2.524(2) yes
Na(1) O(1) 2_556 2.368(2) yes
Na(1) O(33) 1_565 2.393(2) yes
Na(1) O(11) 1_565 2.701(2) yes
Na(1) O(11) 2_556 2.822(3) yes
Na(2) O(1) . 2.455(2) yes
Na(2) O(31) 2_556 2.275(2) yes
Na(2) O(31) 1_556 2.357(2) yes
Na(2) O(33) 1_566 2.415(2) yes
Na(2) O(11) 1_565 2.494(2) yes
Na(2) O(32) 1_556 2.741(2) yes

loop_
_geom_torsion_atom_site_label_1
_geom_torsion_atom_site_label_2
_geom_torsion_atom_site_label_3
_geom_torsion_atom_site_label_4
_geom_torsion
_geom_torsion_publ_flag
C(3) O(3) P O(31) 158.40(10) yes
C(3) O(3) P O(32) -90.40(10) yes
C(3) O(3) P O(33) 29.20(10) yes
P O(3) C(3) C(2) -144.90(10) yes
O(2) C(2) C(3) O(3) -65.5(2) yes
O(1) C(1) C(2) O(2) 13.1(2) yes
O(11) C(1) C(2) O(2) -170.70(10) yes
O(1) C(1) C(2) C(3) -108.10(10) yes
O(11) C(1) C(2) C(3) 68.1(2) yes
C(1) C(2) C(3) O(3) 56.8(2) yes
